data_4066501
loop_
_publ_author_name
'Wagler, J\"org'
'Heine, Thomas'
'Hill, Anthony F.'

_publ_section_title
;
 Poly(methimazolyl)silanes: Syntheses and Molecular Structures&#x2020;
;
_journal_issue 21
_journal_name_full Organometallics
_journal_page_first 5607
_journal_paper_doi 10.1021/om1004989
_journal_volume 29
_journal_year 2010
_chemical_formula_moiety '2(C15 H18 N4 S2 Si), C7 H8'
_chemical_formula_sum 'C37 H44 N8 S4 Si2'
_chemical_formula_weight 785.26
_chemical_name_systematic
;
 ?
;
_space_group_IT_number 14
_symmetry_cell_setting monoclinic
_symmetry_space_group_name_Hall '-P 2ybc'
_symmetry_space_group_name_H-M 'P 1 21/c 1'
_atom_sites_solution_hydrogens geom
_atom_sites_solution_primary direct
_atom_sites_solution_secondary difmap
_audit_creation_method SHELXL-97
_cell_angle_alpha 90.00
_cell_angle_beta 97.3560(10)
_cell_angle_gamma 90.00
_cell_formula_units_Z 2
_cell_length_a 12.5018(2)
_cell_length_b 7.65420(10)
_cell_length_c 21.4230(3)
_cell_measurement_reflns_used 89584
_cell_measurement_temperature 200(2)
_cell_measurement_theta_max 32.032
_cell_measurement_theta_min 2.546
_cell_volume 2033.12(5)
_computing_cell_refinement DENZO-SMN
_computing_data_collection 'Nonius Collect'
_computing_data_reduction Scalepack
_computing_molecular_graphics 'ORTEP32 for windows (Farugia)'
_computing_publication_material 'Ciftab (Sheldrick, 1997)'
_computing_structure_refinement 'SHELXL-97 (Sheldrick, 1997)'
_computing_structure_solution 'SHELXS-97 (Sheldrick, 1990)'
_diffrn_ambient_temperature 200(2)
_diffrn_measured_fraction_theta_full 0.997
_diffrn_measured_fraction_theta_max 0.997
_diffrn_measurement_device_type 'Nonius Kappa CCD area detector'
_diffrn_measurement_method 'phi and omega scans'
_diffrn_radiation_monochromator graphite
_diffrn_radiation_source 'fine-focus sealed tube'
_diffrn_radiation_type MoK\a
_diffrn_radiation_wavelength 0.71073
_diffrn_reflns_av_R_equivalents 0.0522
_diffrn_reflns_av_sigmaI/netI 0.0313
_diffrn_reflns_limit_h_max 18
_diffrn_reflns_limit_h_min -18
_diffrn_reflns_limit_k_max 11
_diffrn_reflns_limit_k_min -11
_diffrn_reflns_limit_l_max 31
_diffrn_reflns_limit_l_min -31
_diffrn_reflns_number 43207
_diffrn_reflns_theta_full 32.00
_diffrn_reflns_theta_max 32.00
_diffrn_reflns_theta_min 2.68
_exptl_absorpt_coefficient_mu 0.330
_exptl_absorpt_correction_T_max 0.944
_exptl_absorpt_correction_T_min 0.788
_exptl_absorpt_correction_type multi-scan
_exptl_absorpt_process_details SORTAV
_exptl_crystal_colour colorless
_exptl_crystal_density_diffrn 1.283
_exptl_crystal_density_method 'not measured'
_exptl_crystal_description piece
_exptl_crystal_F_000 828
_exptl_crystal_size_max 0.62
_exptl_crystal_size_mid 0.39
_exptl_crystal_size_min 0.20
_refine_diff_density_max 0.514
_refine_diff_density_min -0.415
_refine_diff_density_rms 0.054
_refine_ls_extinction_method none
_refine_ls_goodness_of_fit_ref 1.062
_refine_ls_hydrogen_treatment constr
_refine_ls_matrix_type full
_refine_ls_number_parameters 263
_refine_ls_number_reflns 7034
_refine_ls_number_restraints 58
_refine_ls_restrained_S_all 1.103
_refine_ls_R_factor_all 0.0695
_refine_ls_R_factor_gt 0.0470
_refine_ls_shift/su_max 0.001
_refine_ls_shift/su_mean 0.000
_refine_ls_structure_factor_coef Fsqd
_refine_ls_weighting_details 'calc w=1/[\s^2^(Fo^2^)+(0.0667P)^2^+0.5618P] where P=(Fo^2^+2Fc^2^)/3'
_refine_ls_weighting_scheme calc
_refine_ls_wR_factor_gt 0.1263
_refine_ls_wR_factor_ref 0.1362
_reflns_number_gt 5245
_reflns_number_total 7034
_reflns_threshold_expression >2sigma(I)
_cod_data_source_file om1004989_si_002.cif
_cod_data_source_block PhMeSi(mt)2
_cod_original_sg_symbol_Hall -P2ybc
_cod_original_sg_symbol_H-M P21/c
_cod_database_code 4066501

loop_
_symmetry_equiv_pos_as_xyz
'x, y, z'
'-x, y+1/2, -z+1/2'
'-x, -y, -z'
'x, -y-1/2, z-1/2'

loop_
_atom_site_label
_atom_site_type_symbol
_atom_site_fract_x
_atom_site_fract_y
_atom_site_fract_z
_atom_site_U_iso_or_equiv
_atom_site_adp_type
_atom_site_occupancy
_atom_site_symmetry_multiplicity
_atom_site_calc_flag
_atom_site_refinement_flags
Si1 Si 0.31966(3) 0.43009(5) 0.406966(18) 0.02822(10) Uani 1 1 d .
S1 S 0.24661(4) 0.56224(7) 0.54836(2) 0.05003(13) Uani 1 1 d .
S2 S 0.21322(4) 0.60645(7) 0.27266(2) 0.05009(14) Uani 1 1 d .
N1 N 0.32666(10) 0.30700(17) 0.47814(5) 0.0321(2) Uani 1 1 d .
N2 N 0.31929(12) 0.2335(2) 0.57597(6) 0.0483(4) Uani 1 1 d .
N3 N 0.17977(9) 0.43898(16) 0.38061(6) 0.0308(2) Uani 1 1 d .
N4 N 0.03107(10) 0.49876(19) 0.31923(6) 0.0378(3) Uani 1 1 d .
C1 C 0.29812(12) 0.3654(2) 0.53456(7) 0.0375(3) Uani 1 1 d .
C2 C 0.3014(2) 0.2435(4) 0.64183(9) 0.0816(8) Uani 1 1 d .
H2A H 0.3673 0.2845 0.6673 0.122 Uiso 1 1 d R
H2B H 0.2824 0.1275 0.6564 0.122 Uiso 1 1 d R
H2C H 0.2424 0.3252 0.6460 0.122 Uiso 1 1 d R
C3 C 0.36094(16) 0.0918(2) 0.54673(9) 0.0494(4) Uani 1 1 d .
H3 H 0.3827 -0.0166 0.5659 0.059 Uiso 1 1 calc R
C4 C 0.36489(13) 0.1355(2) 0.48683(7) 0.0381(3) Uani 1 1 d .
H4 H 0.3893 0.0631 0.4555 0.046 Uiso 1 1 calc R
C5 C 0.13931(11) 0.5149(2) 0.32429(7) 0.0327(3) Uani 1 1 d .
C6 C -0.04502(15) 0.5632(3) 0.26705(10) 0.0535(5) Uani 1 1 d .
H6A H -0.0806 0.6686 0.2802 0.080 Uiso 1 1 d R
H6B H -0.0993 0.4732 0.2546 0.080 Uiso 1 1 d R
H6C H -0.0063 0.5910 0.2313 0.080 Uiso 1 1 d R
C7 C 0.00216(13) 0.4138(2) 0.37161(9) 0.0444(4) Uani 1 1 d .
H7 H -0.0692 0.3867 0.3793 0.053 Uiso 1 1 calc R
C8 C 0.09303(12) 0.3769(2) 0.40956(8) 0.0395(3) Uani 1 1 d .
H8 H 0.0977 0.3190 0.4490 0.047 Uiso 1 1 calc R
C9 C 0.38437(13) 0.6453(2) 0.42051(9) 0.0426(4) Uani 1 1 d .
H9A H 0.4151 0.6815 0.3827 0.064 Uiso 1 1 d R
H9B H 0.4419 0.6378 0.4561 0.064 Uiso 1 1 d R
H9C H 0.3306 0.7312 0.4300 0.064 Uiso 1 1 d R
C10 C 0.38803(11) 0.28519(19) 0.35556(6) 0.0309(3) Uani 1 1 d .
C11 C 0.49905(12) 0.3026(2) 0.35467(7) 0.0344(3) Uani 1 1 d .
H11 H 0.5370 0.3928 0.3786 0.041 Uiso 1 1 calc R
C12 C 0.55496(13) 0.1903(2) 0.31940(7) 0.0412(4) Uani 1 1 d .
H12 H 0.6304 0.2045 0.3192 0.049 Uiso 1 1 calc R
C13 C 0.50099(16) 0.0585(3) 0.28477(8) 0.0485(4) Uani 1 1 d .
H13 H 0.5388 -0.0171 0.2600 0.058 Uiso 1 1 calc R
C14 C 0.39116(17) 0.0366(3) 0.28616(9) 0.0538(5) Uani 1 1 d .
H14 H 0.3542 -0.0561 0.2631 0.065 Uiso 1 1 calc R
C15 C 0.33513(14) 0.1485(2) 0.32089(8) 0.0449(4) Uani 1 1 d .
H15 H 0.2599 0.1325 0.3212 0.054 Uiso 1 1 calc R
C16 C -0.0693(4) 0.0510(9) 0.4870(2) 0.0681(16) Uani 0.50 1 d PDU
H16 H -0.1176 0.0686 0.4496 0.082 Uiso 0.50 1 calc PR
C17 C -0.0965(5) 0.1122(8) 0.5431(2) 0.0758(16) Uani 0.50 1 d PDU
H17 H -0.1655 0.1637 0.5438 0.091 Uiso 0.50 1 calc PR
C18 C -0.0278(6) 0.1017(11) 0.5984(3) 0.085(2) Uani 0.50 1 d PDU
H18 H -0.0451 0.1512 0.6365 0.102 Uiso 0.50 1 calc PR
C19 C 0.0673(5) 0.0153(8) 0.5952(3) 0.0909(17) Uani 0.50 1 d PDU
H19 H 0.1158 -0.0014 0.6326 0.109 Uiso 0.50 1 calc PR
C20 C 0.0946(4) -0.0477(8) 0.5394(2) 0.0733(16) Uani 0.50 1 d PDU
H20 H 0.1629 -0.1019 0.5390 0.088 Uiso 0.50 1 calc PR
C21 C 0.0263(3) -0.0351(6) 0.4839(2) 0.0683(13) Uani 0.50 1 d PDU
C22 C 0.0553(6) -0.1025(13) 0.4252(4) 0.100(2) Uani 0.50 1 d PDU
H22A H -0.0085 -0.1029 0.3934 0.119 Uiso 0.50 1 calc PR
H22B H 0.0827 -0.2220 0.4316 0.119 Uiso 0.50 1 calc PR
H22C H 0.1112 -0.0284 0.4109 0.119 Uiso 0.50 1 calc PR

loop_
_atom_site_aniso_label
_atom_site_aniso_U_11
_atom_site_aniso_U_22
_atom_site_aniso_U_33
_atom_site_aniso_U_23
_atom_site_aniso_U_13
_atom_site_aniso_U_12
Si1 0.02531(18) 0.02969(19) 0.02997(18) -0.00042(14) 0.00472(13) -0.00066(14)
S1 0.0530(3) 0.0544(3) 0.0437(2) -0.00881(18) 0.01011(18) 0.0171(2)
S2 0.0431(2) 0.0648(3) 0.0442(2) 0.0195(2) 0.01280(18) 0.0016(2)
N1 0.0316(6) 0.0353(6) 0.0296(5) -0.0005(5) 0.0047(4) 0.0050(5)
N2 0.0526(8) 0.0623(10) 0.0317(6) 0.0093(6) 0.0120(6) 0.0181(7)
N3 0.0256(5) 0.0342(6) 0.0333(6) 0.0041(5) 0.0062(4) -0.0011(4)
N4 0.0283(6) 0.0430(7) 0.0411(7) 0.0016(6) 0.0006(5) 0.0013(5)
C1 0.0333(7) 0.0483(9) 0.0309(7) -0.0007(6) 0.0041(5) 0.0089(6)
C2 0.111(2) 0.102(2) 0.0363(10) 0.0182(11) 0.0268(11) 0.0429(17)
C3 0.0552(10) 0.0485(10) 0.0461(9) 0.0148(7) 0.0132(8) 0.0168(8)
C4 0.0399(8) 0.0361(8) 0.0391(7) 0.0037(6) 0.0086(6) 0.0069(6)
C5 0.0287(6) 0.0357(7) 0.0336(7) 0.0015(5) 0.0038(5) 0.0022(5)
C6 0.0386(9) 0.0660(12) 0.0522(10) 0.0048(9) -0.0084(7) 0.0076(8)
C7 0.0280(7) 0.0522(10) 0.0538(10) 0.0044(8) 0.0088(6) -0.0056(6)
C8 0.0320(7) 0.0458(9) 0.0422(8) 0.0081(7) 0.0106(6) -0.0040(6)
C9 0.0386(8) 0.0348(8) 0.0548(9) -0.0050(7) 0.0080(7) -0.0070(6)
C10 0.0316(6) 0.0350(7) 0.0265(6) 0.0009(5) 0.0051(5) 0.0008(5)
C11 0.0332(7) 0.0356(7) 0.0353(7) 0.0039(6) 0.0084(5) 0.0012(6)
C12 0.0408(8) 0.0472(9) 0.0381(8) 0.0106(6) 0.0143(6) 0.0119(7)
C13 0.0586(11) 0.0546(10) 0.0334(8) -0.0027(7) 0.0096(7) 0.0196(8)
C14 0.0626(12) 0.0528(11) 0.0445(9) -0.0182(8) 0.0011(8) 0.0043(9)
C15 0.0407(8) 0.0495(10) 0.0437(8) -0.0123(7) 0.0027(7) -0.0038(7)
C16 0.067(3) 0.072(3) 0.061(3) 0.019(3) -0.009(2) 0.002(3)
C17 0.077(3) 0.063(2) 0.089(3) 0.007(2) 0.018(2) 0.024(2)
C18 0.117(4) 0.066(3) 0.068(3) -0.013(3) 0.001(3) -0.004(3)
C19 0.095(3) 0.079(3) 0.091(3) 0.006(3) -0.016(3) -0.028(3)
C20 0.042(2) 0.049(2) 0.129(5) 0.027(3) 0.011(3) 0.0059(19)
C21 0.088(3) 0.040(2) 0.084(3) 0.000(2) 0.038(3) -0.005(2)
C22 0.126(5) 0.079(4) 0.099(5) -0.030(4) 0.034(4) -0.008(4)

loop_
_atom_type_symbol
_atom_type_description
_atom_type_scat_dispersion_real
_atom_type_scat_dispersion_imag
_atom_type_scat_source
C C 0.0033 0.0016 'International Tables Vol C Tables 4.2.6.8 and 6.1.1.4'
H H 0.0000 0.0000 'International Tables Vol C Tables 4.2.6.8 and 6.1.1.4'
N N 0.0061 0.0033 'International Tables Vol C Tables 4.2.6.8 and 6.1.1.4'
S S 0.1246 0.1234 'International Tables Vol C Tables 4.2.6.8 and 6.1.1.4'
Si Si 0.0817 0.0704 'International Tables Vol C Tables 4.2.6.8 and 6.1.1.4'

loop_
_geom_angle_atom_site_label_1
_geom_angle_atom_site_label_2
_geom_angle_atom_site_label_3
_geom_angle
N3 Si1 N1 103.37(6)
N3 Si1 C9 114.35(7)
N1 Si1 C9 111.41(7)
N3 Si1 C10 110.29(6)
N1 Si1 C10 102.50(6)
C9 Si1 C10 113.79(7)
N3 Si1 S2 55.54(4)
N1 Si1 S2 158.57(4)
C9 Si1 S2 83.77(6)
C10 Si1 S2 83.78(4)
N3 Si1 S1 84.62(4)
N1 Si1 S1 52.42(4)
C9 Si1 S1 76.00(6)
C10 Si1 S1 154.16(5)
S2 Si1 S1 121.778(17)
C1 S1 Si1 55.10(5)
C5 S2 Si1 56.67(5)
C1 N1 C4 108.05(13)
C1 N1 Si1 126.02(11)
C4 N1 Si1 125.92(10)
C1 N2 C3 110.01(13)
C1 N2 C2 123.77(17)
C3 N2 C2 126.22(17)
C5 N3 C8 108.27(12)
C5 N3 Si1 122.24(10)
C8 N3 Si1 129.50(11)
C5 N4 C7 109.95(13)
C5 N4 C6 125.45(14)
C7 N4 C6 124.60(14)
N2 C1 N1 106.44(14)
N2 C1 S1 127.13(12)
N1 C1 S1 126.43(12)
N2 C2 H2A 109.4
N2 C2 H2B 109.5
H2A C2 H2B 109.5
N2 C2 H2C 109.4
H2A C2 H2C 109.5
H2B C2 H2C 109.5
C4 C3 N2 107.51(15)
C4 C3 H3 126.2
N2 C3 H3 126.2
C3 C4 N1 108.00(15)
C3 C4 H4 126.0
N1 C4 H4 126.0
N4 C5 N3 106.50(12)
N4 C5 S2 127.95(11)
N3 C5 S2 125.55(11)
N4 C6 H6A 109.5
N4 C6 H6B 109.5
H6A C6 H6B 109.5
N4 C6 H6C 109.5
H6A C6 H6C 109.5
H6B C6 H6C 109.5
C8 C7 N4 107.57(14)
C8 C7 H7 126.2
N4 C7 H7 126.2
C7 C8 N3 107.71(14)
C7 C8 H8 126.1
N3 C8 H8 126.1
Si1 C9 H9A 109.5
Si1 C9 H9B 109.5
H9A C9 H9B 109.5
Si1 C9 H9C 109.5
H9A C9 H9C 109.5
H9B C9 H9C 109.5
C11 C10 C15 117.85(14)
C11 C10 Si1 119.15(11)
C15 C10 Si1 122.80(12)
C12 C11 C10 121.18(15)
C12 C11 H11 119.4
C10 C11 H11 119.4
C13 C12 C11 120.01(16)
C13 C12 H12 120.0
C11 C12 H12 120.0
C12 C13 C14 119.68(16)
C12 C13 H13 120.2
C14 C13 H13 120.2
C15 C14 C13 120.50(17)
C15 C14 H14 119.8
C13 C14 H14 119.8
C14 C15 C10 120.76(17)
C14 C15 H15 119.6
C10 C15 H15 119.6
C17 C16 C21 121.4(5)
C17 C16 H16 119.3
C21 C16 H16 119.3
C16 C17 C18 122.5(5)
C16 C17 H17 118.8
C18 C17 H17 118.8
C19 C18 C17 115.9(5)
C19 C18 H18 122.1
C17 C18 H18 122.1
C18 C19 C20 121.8(5)
C18 C19 H19 119.1
C20 C19 H19 119.1
C19 C20 C21 122.2(5)
C19 C20 H20 118.9
C21 C20 H20 118.9
C16 C21 C20 116.1(5)
C16 C21 C22 122.0(3)
C20 C21 C22 121.9(3)
C21 C22 H22A 109.5
C21 C22 H22B 109.5
H22A C22 H22B 109.5
C21 C22 H22C 109.5
H22A C22 H22C 109.5
H22B C22 H22C 109.5

loop_
_geom_bond_atom_site_label_1
_geom_bond_atom_site_label_2
_geom_bond_distance
Si1 N3 1.7689(12)
Si1 N1 1.7849(13)
Si1 C9 1.8419(16)
Si1 C10 1.8479(14)
Si1 S2 3.3001(6)
Si1 S1 3.4265(6)
S1 C1 1.6793(17)
S2 C5 1.6821(15)
N1 C1 1.3780(18)
N1 C4 1.401(2)
N2 C1 1.348(2)
N2 C3 1.387(2)
N2 C2 1.459(2)
N3 C5 1.3760(18)
N3 C8 1.3995(18)
N4 C5 1.3493(18)
N4 C7 1.384(2)
N4 C6 1.458(2)
C2 H2A 0.9800
C2 H2B 0.9800
C2 H2C 0.9800
C3 C4 1.333(2)
C3 H3 0.9500
C4 H4 0.9500
C6 H6A 0.9800
C6 H6B 0.9800
C6 H6C 0.9800
C7 C8 1.340(2)
C7 H7 0.9500
C8 H8 0.9500
C9 H9A 0.9800
C9 H9B 0.9800
C9 H9C 0.9800
C10 C11 1.3969(19)
C10 C15 1.399(2)
C11 C12 1.391(2)
C11 H11 0.9500
C12 C13 1.377(3)
C12 H12 0.9500
C13 C14 1.387(3)
C13 H13 0.9500
C14 C15 1.383(3)
C14 H14 0.9500
C15 H15 0.9500
C16 C17 1.372(3)
C16 C21 1.374(3)
C16 H16 0.9500
C17 C18 1.373(3)
C17 H17 0.9500
C18 C19 1.370(3)
C18 H18 0.9500
C19 C20 1.372(3)
C19 H19 0.9500
C20 C21 1.374(3)
C20 H20 0.9500
C21 C22 1.448(10)
C22 H22A 0.9800
C22 H22B 0.9800
C22 H22C 0.9800

loop_
_geom_torsion_atom_site_label_1
_geom_torsion_atom_site_label_2
_geom_torsion_atom_site_label_3
_geom_torsion_atom_site_label_4
_geom_torsion
N3 Si1 S1 C1 112.34(8)
N1 Si1 S1 C1 0.90(8)
C9 Si1 S1 C1 -130.90(9)
C10 Si1 S1 C1 -14.86(13)
S2 Si1 S1 C1 155.72(7)
N3 Si1 S2 C5 0.29(8)
N1 Si1 S2 C5 11.62(14)
C9 Si1 S2 C5 -125.01(9)
C10 Si1 S2 C5 120.15(8)
S1 Si1 S2 C5 -55.73(7)
N3 Si1 N1 C1 -73.39(13)
C9 Si1 N1 C1 49.87(14)
C10 Si1 N1 C1 171.92(12)
S2 Si1 N1 C1 -82.96(18)
S1 Si1 N1 C1 -1.11(10)
N3 Si1 N1 C4 108.44(13)
C9 Si1 N1 C4 -128.30(13)
C10 Si1 N1 C4 -6.25(14)
S2 Si1 N1 C4 98.87(16)
S1 Si1 N1 C4 -179.28(15)
N1 Si1 N3 C5 -176.13(11)
C9 Si1 N3 C5 62.58(14)
C10 Si1 N3 C5 -67.16(13)
S2 Si1 N3 C5 -0.36(10)
S1 Si1 N3 C5 134.56(12)
N1 Si1 N3 C8 4.10(15)
C9 Si1 N3 C8 -117.20(15)
C10 Si1 N3 C8 113.06(14)
S2 Si1 N3 C8 179.87(16)
S1 Si1 N3 C8 -45.21(14)
C3 N2 C1 N1 0.0(2)
C2 N2 C1 N1 179.3(2)
C3 N2 C1 S1 179.74(14)
C2 N2 C1 S1 -1.0(3)
C4 N1 C1 N2 0.41(18)
Si1 N1 C1 N2 -178.03(11)
C4 N1 C1 S1 -179.32(12)
Si1 N1 C1 S1 2.2(2)
Si1 S1 C1 N2 179.17(19)
Si1 S1 C1 N1 -1.15(11)
C1 N2 C3 C4 -0.4(2)
C2 N2 C3 C4 -179.7(2)
N2 C3 C4 N1 0.7(2)
C1 N1 C4 C3 -0.70(19)
Si1 N1 C4 C3 177.75(13)
C7 N4 C5 N3 0.09(18)
C6 N4 C5 N3 179.17(16)
C7 N4 C5 S2 179.38(13)
C6 N4 C5 S2 -1.5(3)
C8 N3 C5 N4 -0.17(17)
Si1 N3 C5 N4 -179.98(10)
C8 N3 C5 S2 -179.47(12)
Si1 N3 C5 S2 0.71(19)
Si1 S2 C5 N4 -179.54(17)
Si1 S2 C5 N3 -0.38(10)
C5 N4 C7 C8 0.0(2)
C6 N4 C7 C8 -179.07(17)
N4 C7 C8 N3 -0.1(2)
C5 N3 C8 C7 0.18(19)
Si1 N3 C8 C7 179.98(12)
N3 Si1 C10 C11 159.35(11)
N1 Si1 C10 C11 -91.11(12)
C9 Si1 C10 C11 29.31(14)
S2 Si1 C10 C11 109.67(11)
S1 Si1 C10 C11 -78.37(16)
N3 Si1 C10 C15 -25.86(15)
N1 Si1 C10 C15 83.68(14)
C9 Si1 C10 C15 -155.90(14)
S2 Si1 C10 C15 -75.54(13)
S1 Si1 C10 C15 96.42(16)
C15 C10 C11 C12 1.4(2)
Si1 C10 C11 C12 176.43(11)
C10 C11 C12 C13 -0.3(2)
C11 C12 C13 C14 -1.1(3)
C12 C13 C14 C15 1.5(3)
C13 C14 C15 C10 -0.4(3)
C11 C10 C15 C14 -1.0(3)
Si1 C10 C15 C14 -175.88(15)
C21 C16 C17 C18 4.4(12)
C16 C17 C18 C19 -4.3(13)
C17 C18 C19 C20 3.6(12)
C18 C19 C20 C21 -3.0(10)
C17 C16 C21 C20 -3.2(11)
C17 C16 C21 C22 179.0(8)
C19 C20 C21 C16 2.6(10)
C19 C20 C21 C22 -179.7(7)
